data_7235630
loop_
_publ_author_name
'Kanno, Yuto'
'Komuro, Takashi'
'Tobita, Hiromi'

_publ_section_title
;
 Insertion of carbon monoxide into an aldehyde C&#xE001;O double bond
 induced by an (\h3-\a-silabenzyl)carbonylmolybdenum complex
;
_journal_issue 37
_journal_name_full 'RSC Adv.'
_journal_page_first 19068
_journal_paper_doi 10.1039/C4RA02308K
_journal_volume 4
_journal_year 2014
_chemical_formula_moiety 'C39 H46 Mo O4 Si'
_chemical_formula_sum 'C39 H46 Mo O4 Si'
_chemical_formula_weight 702.79
_space_group_IT_number 4
_space_group_name_Hall 'P 2yb'
_space_group_name_H-M_alt 'P 1 21 1'
_symmetry_cell_setting monoclinic
_symmetry_Int_Tables_number 4
_symmetry_space_group_name_Hall 'P 2yb'
_symmetry_space_group_name_H-M 'P 1 21 1'
_atom_sites_solution_hydrogens geom
_atom_sites_solution_primary direct
_atom_sites_solution_secondary difmap
_audit_creation_method SHELXL-97
_cell_angle_alpha 90.00
_cell_angle_beta 90.7174(4)
_cell_angle_gamma 90.00
_cell_formula_units_Z 4
_cell_length_a 12.8069(3)
_cell_length_b 13.1036(4)
_cell_length_c 21.5568(7)
_cell_measurement_reflns_used 74134
_cell_measurement_temperature 150(2)
_cell_measurement_theta_max 27.48
_cell_measurement_theta_min 0.95
_cell_volume 3617.30(18)
_computing_cell_refinement PROCESS-AUTO
_computing_data_collection PROCESS-AUTO
_computing_data_reduction 'teXsan Ver.1.11'
_computing_molecular_graphics
;
'ORTEP-3', 'Yadokari-XG 2009 (Wakita, Nemoto, et al., 2009)'
;
_computing_publication_material
;
'Yadokari-XG 2009 (Wakita, Nemoto, et al., 2009)'
;
_computing_structure_refinement 'SHELXL-97 (Sheldrick, 1997)'
_computing_structure_solution 'SHELXS-97 (Sheldrick, 1997)'
_diffrn_ambient_temperature 150(2)
_diffrn_detector_area_resol_mean 10.00
_diffrn_measured_fraction_theta_full 0.998
_diffrn_measured_fraction_theta_max 0.998
_diffrn_measurement_device_type 'Rigaku RAXIS-RAPID Imaging Plate'
_diffrn_measurement_method \w
_diffrn_radiation_monochromator graphite
_diffrn_radiation_source 'rotating-anode X-ray tube'
_diffrn_radiation_type MoK\a
_diffrn_radiation_wavelength 0.71069
_diffrn_reflns_av_R_equivalents 0.1025
_diffrn_reflns_av_sigmaI/netI 0.0821
_diffrn_reflns_limit_h_max 16
_diffrn_reflns_limit_h_min -16
_diffrn_reflns_limit_k_max 17
_diffrn_reflns_limit_k_min -16
_diffrn_reflns_limit_l_max 27
_diffrn_reflns_limit_l_min -27
_diffrn_reflns_number 51709
_diffrn_reflns_theta_full 27.48
_diffrn_reflns_theta_max 27.48
_diffrn_reflns_theta_min 0.94
_exptl_absorpt_coefficient_mu 0.433
_exptl_absorpt_correction_T_max 0.9662
_exptl_absorpt_correction_T_min 0.9184
_exptl_absorpt_correction_type numerical
_exptl_absorpt_process_details
; 
HIGASHI, T. (1999). Shape - Program to obtain Crystal Shape using CCD camera.
Rigaku Corporation, Tokyo, Japan. 
HIGASHI, T. (1999). Numabs - Numerical Absorption Correction,
Rigaku Corporation, Tokyo, Japan. 
;
_exptl_crystal_colour red
_exptl_crystal_density_diffrn 1.290
_exptl_crystal_density_method 'not measured'
_exptl_crystal_description block
_exptl_crystal_F_000 1472
_exptl_crystal_size_max 0.20
_exptl_crystal_size_mid 0.15
_exptl_crystal_size_min 0.08
_refine_diff_density_max 0.709
_refine_diff_density_min -0.985
_refine_diff_density_rms 0.132
_refine_ls_abs_structure_details 'Flack H D (1983), Acta Cryst. A39, 876-881'
_refine_ls_abs_structure_Flack 0.00(6)
_refine_ls_extinction_method none
_refine_ls_goodness_of_fit_ref 1.149
_refine_ls_hydrogen_treatment constr
_refine_ls_matrix_type full
_refine_ls_number_parameters 834
_refine_ls_number_reflns 15836
_refine_ls_number_restraints 1
_refine_ls_restrained_S_all 1.149
_refine_ls_R_factor_all 0.0853
_refine_ls_R_factor_gt 0.0681
_refine_ls_shift/su_max 0.000
_refine_ls_shift/su_mean 0.000
_refine_ls_structure_factor_coef Fsqd
_refine_ls_weighting_details 'calc w=1/[\s^2^(Fo^2^)+(0.0529P)^2^+4.3908P] where P=(Fo^2^+2Fc^2^)/3'
_refine_ls_weighting_scheme calc
_refine_ls_wR_factor_gt 0.1278
_refine_ls_wR_factor_ref 0.1365
_reflns_number_gt 13573
_reflns_number_total 15836
_reflns_threshold_expression >2\s(I)
_cod_data_source_file c4ra02308k2.cif
_cod_data_source_block complex-4
_cod_original_sg_symbol_H-M 'P 21'
_cod_database_code 7235630

loop_
_symmetry_equiv_pos_as_xyz
'x, y, z'
'-x, y+1/2, -z'

loop_
_atom_site_label
_atom_site_type_symbol
_atom_site_fract_x
_atom_site_fract_y
_atom_site_fract_z
_atom_site_U_iso_or_equiv
_atom_site_adp_type
_atom_site_occupancy
_atom_site_symmetry_multiplicity
_atom_site_calc_flag
_atom_site_refinement_flags
Mo1 Mo 0.33650(4) 0.07512(3) 0.06334(2) 0.02095(11) Uani 1 1 d .
Mo2 Mo 0.78226(3) -0.16777(3) 0.57176(2) 0.02097(11) Uani 1 1 d .
Si1 Si 0.49529(13) -0.12530(12) 0.20959(7) 0.0202(3) Uani 1 1 d .
Si2 Si 0.94923(12) 0.03332(12) 0.71166(7) 0.0197(3) Uani 1 1 d .
O1 O 0.5731(4) 0.0596(4) 0.0358(2) 0.0515(14) Uani 1 1 d .
O2 O 0.3612(6) -0.0563(4) -0.0549(2) 0.0654(17) Uani 1 1 d .
O3 O 0.3648(3) 0.0380(3) 0.16097(19) 0.0245(9) Uani 1 1 d .
O4 O 0.3964(3) -0.1314(3) 0.15712(18) 0.0232(9) Uani 1 1 d .
O5 O 0.7427(6) -0.0369(4) 0.4537(2) 0.0658(18) Uani 1 1 d .
O6 O 1.0008(4) -0.1112(4) 0.5232(2) 0.0465(13) Uani 1 1 d .
O7 O 0.8261(3) -0.1365(3) 0.66818(18) 0.0249(9) Uani 1 1 d .
O8 O 0.8399(3) 0.0346(3) 0.66724(18) 0.0219(9) Uani 1 1 d .
C1 C 0.4865(6) 0.0618(5) 0.0495(3) 0.0361(15) Uani 1 1 d .
C2 C 0.3479(6) -0.0088(5) -0.0101(3) 0.0376(16) Uani 1 1 d .
C3 C 0.3336(5) -0.0509(4) 0.1438(2) 0.0206(12) Uani 1 1 d .
C4 C 0.2419(5) -0.0586(5) 0.1079(3) 0.0282(14) Uani 1 1 d .
H79 H 0.1863 -0.0250 0.1329 0.034 Uiso 1 1 calc R
C5 C 0.1944(5) -0.1608(5) 0.0860(3) 0.0362(15) Uani 1 1 d .
C6 C 0.1023(7) -0.1337(6) 0.0413(5) 0.081(4) Uani 1 1 d .
H6 H 0.1288 -0.0956 0.0057 0.122 Uiso 1 1 calc R
H6A H 0.0512 -0.0919 0.0632 0.122 Uiso 1 1 calc R
H6B H 0.0687 -0.1967 0.0267 0.122 Uiso 1 1 calc R
C7 C 0.2691(6) -0.2295(5) 0.0519(3) 0.0403(17) Uani 1 1 d .
H7 H 0.3000 -0.1919 0.0173 0.060 Uiso 1 1 calc R
H7A H 0.2312 -0.2890 0.0357 0.060 Uiso 1 1 calc R
H7B H 0.3246 -0.2522 0.0804 0.060 Uiso 1 1 calc R
C8 C 0.1518(7) -0.2157(6) 0.1421(5) 0.063(3) Uani 1 1 d .
H8 H 0.1073 -0.2724 0.1284 0.094 Uiso 1 1 calc R
H8A H 0.1107 -0.1680 0.1668 0.094 Uiso 1 1 calc R
H8B H 0.2099 -0.2423 0.1673 0.094 Uiso 1 1 calc R
C9 C 0.6000(4) -0.0318(4) 0.1924(3) 0.0211(11) Uani 1 1 d .
C10 C 0.6892(5) -0.0576(5) 0.1587(3) 0.0266(13) Uani 1 1 d .
H10 H 0.6977 -0.1260 0.1449 0.032 Uiso 1 1 calc R
C11 C 0.7642(5) 0.0130(5) 0.1451(3) 0.0291(14) Uani 1 1 d .
H11 H 0.8238 -0.0073 0.1224 0.035 Uiso 1 1 calc R
C12 C 0.7547(5) 0.1145(5) 0.1641(3) 0.0314(14) Uani 1 1 d .
C13 C 0.6688(5) 0.1405(5) 0.1989(3) 0.0318(14) Uani 1 1 d .
H13 H 0.6621 0.2085 0.2135 0.038 Uiso 1 1 calc R
C14 C 0.5927(5) 0.0701(5) 0.2129(3) 0.0283(12) Uani 1 1 d .
H14 H 0.5344 0.0906 0.2366 0.034 Uiso 1 1 calc R
C15 C 0.8358(6) 0.1926(6) 0.1469(4) 0.0490(19) Uani 1 1 d .
H15 H 0.8220 0.2170 0.1046 0.074 Uiso 1 1 calc R
H15A H 0.9053 0.1614 0.1490 0.074 Uiso 1 1 calc R
H15B H 0.8329 0.2501 0.1758 0.074 Uiso 1 1 calc R
C16 C 0.4357(5) -0.1003(4) 0.2866(2) 0.0234(12) Uani 1 1 d .
C17 C 0.3298(5) -0.1199(5) 0.2972(3) 0.0259(13) Uani 1 1 d .
H17 H 0.2859 -0.1400 0.2635 0.031 Uiso 1 1 calc R
C18 C 0.2883(5) -0.1106(5) 0.3556(3) 0.0328(14) Uani 1 1 d .
H18 H 0.2162 -0.1238 0.3616 0.039 Uiso 1 1 calc R
C19 C 0.3505(5) -0.0822(5) 0.4054(3) 0.0315(14) Uani 1 1 d .
C20 C 0.4547(6) -0.0617(5) 0.3954(3) 0.0357(15) Uani 1 1 d .
H20 H 0.4976 -0.0401 0.4291 0.043 Uiso 1 1 calc R
C21 C 0.4973(5) -0.0718(5) 0.3376(3) 0.0301(13) Uani 1 1 d .
H21 H 0.5697 -0.0593 0.3323 0.036 Uiso 1 1 calc R
C22 C 0.3034(6) -0.0765(6) 0.4700(3) 0.0412(16) Uani 1 1 d .
H22 H 0.3367 -0.1274 0.4970 0.062 Uiso 1 1 calc R
H22A H 0.2282 -0.0900 0.4671 0.062 Uiso 1 1 calc R
H22B H 0.3149 -0.0082 0.4873 0.062 Uiso 1 1 calc R
C23 C 0.5482(4) -0.2576(4) 0.2068(3) 0.0217(12) Uani 1 1 d .
C24 C 0.4997(5) -0.3359(5) 0.1745(3) 0.0292(13) Uani 1 1 d .
H24 H 0.4378 -0.3222 0.1512 0.035 Uiso 1 1 calc R
C25 C 0.5404(5) -0.4350(5) 0.1755(3) 0.0313(13) Uani 1 1 d .
H25 H 0.5068 -0.4874 0.1523 0.038 Uiso 1 1 calc R
C26 C 0.6295(5) -0.4574(5) 0.2102(3) 0.0293(14) Uani 1 1 d .
C27 C 0.6764(5) -0.3802(5) 0.2430(3) 0.0331(14) Uani 1 1 d .
H27 H 0.7371 -0.3949 0.2671 0.040 Uiso 1 1 calc R
C28 C 0.6387(5) -0.2819(5) 0.2421(3) 0.0301(14) Uani 1 1 d .
H28 H 0.6735 -0.2302 0.2653 0.036 Uiso 1 1 calc R
C29 C 0.6698(6) -0.5667(5) 0.2122(4) 0.0429(17) Uani 1 1 d .
H29 H 0.6800 -0.5915 0.1698 0.064 Uiso 1 1 calc R
H29A H 0.6189 -0.6102 0.2332 0.064 Uiso 1 1 calc R
H29B H 0.7365 -0.5688 0.2350 0.064 Uiso 1 1 calc R
C30 C 0.3433(5) 0.2362(5) 0.0210(3) 0.0294(14) Uani 1 1 d .
C31 C 0.2493(5) 0.1914(4) -0.0010(3) 0.0263(13) Uani 1 1 d .
C32 C 0.1804(5) 0.1771(5) 0.0500(3) 0.0282(13) Uani 1 1 d .
C33 C 0.2361(6) 0.2122(5) 0.1049(3) 0.0316(16) Uani 1 1 d .
C34 C 0.3372(6) 0.2468(5) 0.0862(3) 0.0349(16) Uani 1 1 d .
C35 C 0.4314(5) 0.2751(5) -0.0187(3) 0.0419(16) Uani 1 1 d .
H35 H 0.4392 0.2304 -0.0548 0.063 Uiso 1 1 calc R
H35A H 0.4965 0.2754 0.0057 0.063 Uiso 1 1 calc R
H35B H 0.4155 0.3446 -0.0327 0.063 Uiso 1 1 calc R
C36 C 0.2188(6) 0.1761(5) -0.0678(3) 0.0396(16) Uani 1 1 d .
H36 H 0.1822 0.2369 -0.0832 0.059 Uiso 1 1 calc R
H36A H 0.1726 0.1167 -0.0714 0.059 Uiso 1 1 calc R
H36B H 0.2815 0.1646 -0.0924 0.059 Uiso 1 1 calc R
C37 C 0.0690(5) 0.1451(6) 0.0467(4) 0.0423(17) Uani 1 1 d .
H37 H 0.0241 0.2055 0.0488 0.063 Uiso 1 1 calc R
H37A H 0.0539 0.0997 0.0816 0.063 Uiso 1 1 calc R
H37B H 0.0557 0.1090 0.0076 0.063 Uiso 1 1 calc R
C38 C 0.1934(6) 0.2143(6) 0.1694(3) 0.0454(18) Uani 1 1 d .
H38 H 0.2425 0.1803 0.1979 0.068 Uiso 1 1 calc R
H38A H 0.1262 0.1787 0.1700 0.068 Uiso 1 1 calc R
H38B H 0.1837 0.2853 0.1825 0.068 Uiso 1 1 calc R
C39 C 0.4180(6) 0.2933(6) 0.1296(4) 0.048(2) Uani 1 1 d .
H39 H 0.4860 0.2944 0.1093 0.071 Uiso 1 1 calc R
H39A H 0.4229 0.2524 0.1676 0.071 Uiso 1 1 calc R
H39B H 0.3973 0.3631 0.1401 0.071 Uiso 1 1 calc R
C40 C 0.7537(6) -0.0826(5) 0.4986(3) 0.0402(17) Uani 1 1 d .
C41 C 0.9215(5) -0.1261(5) 0.5444(3) 0.0282(13) Uani 1 1 d .
C42 C 0.7842(4) -0.0498(5) 0.6570(2) 0.0221(12) Uani 1 1 d .
C43 C 0.6841(5) -0.0465(4) 0.6281(3) 0.0234(12) Uani 1 1 d .
H43 H 0.6366 -0.0867 0.6553 0.028 Uiso 1 1 calc R
C44 C 0.6249(5) 0.0513(4) 0.6112(3) 0.0277(13) Uani 1 1 d .
C45 C 0.6873(5) 0.1271(5) 0.5730(3) 0.0364(15) Uani 1 1 d .
H45 H 0.7024 0.0973 0.5324 0.055 Uiso 1 1 calc R
H45A H 0.7530 0.1430 0.5947 0.055 Uiso 1 1 calc R
H45B H 0.6467 0.1899 0.5673 0.055 Uiso 1 1 calc R
C46 C 0.5951(6) 0.1044(5) 0.6724(3) 0.0443(18) Uani 1 1 d .
H46 H 0.5525 0.1648 0.6632 0.066 Uiso 1 1 calc R
H46A H 0.6587 0.1251 0.6949 0.066 Uiso 1 1 calc R
H46B H 0.5552 0.0570 0.6981 0.066 Uiso 1 1 calc R
C47 C 0.5252(6) 0.0211(6) 0.5770(3) 0.0425(17) Uani 1 1 d .
H47 H 0.4826 0.0819 0.5693 0.064 Uiso 1 1 calc R
H47A H 0.4859 -0.0274 0.6024 0.064 Uiso 1 1 calc R
H47B H 0.5429 -0.0109 0.5374 0.064 Uiso 1 1 calc R
C48 C 1.0528(4) -0.0582(5) 0.6859(3) 0.0236(12) Uani 1 1 d .
C49 C 1.0541(4) -0.1591(5) 0.7047(3) 0.0257(12) Uani 1 1 d .
H49 H 1.0013 -0.1829 0.7316 0.031 Uiso 1 1 calc R
C50 C 1.1295(5) -0.2259(5) 0.6854(3) 0.0288(13) Uani 1 1 d .
H50 H 1.1279 -0.2947 0.6991 0.035 Uiso 1 1 calc R
C51 C 1.2076(5) -0.1945(5) 0.6465(3) 0.0313(14) Uani 1 1 d .
C52 C 1.2087(5) -0.0927(5) 0.6282(3) 0.0324(14) Uani 1 1 d .
H52 H 1.2620 -0.0694 0.6014 0.039 Uiso 1 1 calc R
C53 C 1.1332(4) -0.0246(5) 0.6483(2) 0.0235(12) Uani 1 1 d .
H53 H 1.1366 0.0451 0.6364 0.028 Uiso 1 1 calc R
C54 C 1.2904(6) -0.2683(6) 0.6249(4) 0.0504(19) Uani 1 1 d .
H54 H 1.3379 -0.2843 0.6596 0.076 Uiso 1 1 calc R
H54A H 1.3300 -0.2372 0.5912 0.076 Uiso 1 1 calc R
H54B H 1.2571 -0.3311 0.6100 0.076 Uiso 1 1 calc R
C55 C 0.9095(4) 0.0034(4) 0.7925(3) 0.0207(12) Uani 1 1 d .
C56 C 0.9807(5) -0.0289(5) 0.8375(3) 0.0269(13) Uani 1 1 d .
H56 H 1.0508 -0.0419 0.8259 0.032 Uiso 1 1 calc R
C57 C 0.9530(5) -0.0426(5) 0.8977(3) 0.0311(14) Uani 1 1 d .
H57 H 1.0041 -0.0648 0.9271 0.037 Uiso 1 1 calc R
C58 C 0.8524(5) -0.0248(4) 0.9170(3) 0.0275(13) Uani 1 1 d .
C59 C 0.7789(5) 0.0068(4) 0.8727(3) 0.0260(12) Uani 1 1 d .
H59 H 0.7089 0.0187 0.8848 0.031 Uiso 1 1 calc R
C60 C 0.8066(5) 0.0208(5) 0.8117(3) 0.0257(12) Uani 1 1 d .
H60 H 0.7554 0.0425 0.7823 0.031 Uiso 1 1 calc R
C61 C 0.8214(6) -0.0373(5) 0.9840(3) 0.0376(16) Uani 1 1 d .
H61 H 0.8436 -0.1046 0.9990 0.056 Uiso 1 1 calc R
H61A H 0.7454 -0.0312 0.9873 0.056 Uiso 1 1 calc R
H61B H 0.8551 0.0158 1.0092 0.056 Uiso 1 1 calc R
C62 C 0.9964(4) 0.1671(4) 0.7043(3) 0.0219(12) Uani 1 1 d .
C63 C 1.0540(5) 0.2123(5) 0.7523(3) 0.0303(14) Uani 1 1 d .
H63 H 1.0658 0.1751 0.7896 0.036 Uiso 1 1 calc R
C64 C 1.0940(5) 0.3089(5) 0.7470(3) 0.0369(16) Uani 1 1 d .
H64 H 1.1326 0.3373 0.7807 0.044 Uiso 1 1 calc R
C65 C 1.0792(5) 0.3661(5) 0.6933(3) 0.0301(14) Uani 1 1 d .
C66 C 1.0210(5) 0.3223(5) 0.6450(3) 0.0352(14) Uani 1 1 d .
H66 H 1.0094 0.3596 0.6077 0.042 Uiso 1 1 calc R
C67 C 0.9800(5) 0.2249(5) 0.6509(3) 0.0322(14) Uani 1 1 d .
H67 H 0.9397 0.1970 0.6177 0.039 Uiso 1 1 calc R
C68 C 1.1254(6) 0.4709(5) 0.6868(4) 0.0473(18) Uani 1 1 d .
H68 H 1.0885 0.5185 0.7139 0.071 Uiso 1 1 calc R
H68A H 1.1182 0.4935 0.6436 0.071 Uiso 1 1 calc R
H68B H 1.1995 0.4690 0.6986 0.071 Uiso 1 1 calc R
C69 C 0.8217(5) -0.3359(4) 0.5413(3) 0.0318(15) Uani 1 1 d .
C70 C 0.7939(5) -0.3395(5) 0.6044(3) 0.0307(15) Uani 1 1 d .
C71 C 0.6870(5) -0.3091(5) 0.6093(3) 0.0286(14) Uani 1 1 d .
C72 C 0.6492(5) -0.2850(4) 0.5495(3) 0.0269(13) Uani 1 1 d .
C73 C 0.7337(5) -0.2998(4) 0.5071(3) 0.0287(14) Uani 1 1 d .
C74 C 0.9242(6) -0.3663(6) 0.5146(4) 0.055(2) Uani 1 1 d .
H74 H 0.9159 -0.4303 0.4915 0.082 Uiso 1 1 calc R
H74A H 0.9755 -0.3760 0.5482 0.082 Uiso 1 1 calc R
H74B H 0.9485 -0.3127 0.4866 0.082 Uiso 1 1 calc R
C75 C 0.8632(6) -0.3725(6) 0.6570(4) 0.049(2) Uani 1 1 d .
H75 H 0.8495 -0.3302 0.6935 0.073 Uiso 1 1 calc R
H75A H 0.9364 -0.3648 0.6451 0.073 Uiso 1 1 calc R
H75B H 0.8492 -0.4442 0.6669 0.073 Uiso 1 1 calc R
C76 C 0.6264(6) -0.3090(5) 0.6691(3) 0.0384(16) Uani 1 1 d .
H76 H 0.5564 -0.2812 0.6613 0.058 Uiso 1 1 calc R
H76A H 0.6628 -0.2668 0.6999 0.058 Uiso 1 1 calc R
H76B H 0.6206 -0.3790 0.6847 0.058 Uiso 1 1 calc R
C77 C 0.5382(5) -0.2570(5) 0.5322(3) 0.0334(14) Uani 1 1 d .
H77 H 0.4963 -0.3192 0.5282 0.050 Uiso 1 1 calc R
H77A H 0.5374 -0.2201 0.4927 0.050 Uiso 1 1 calc R
H77B H 0.5089 -0.2134 0.5646 0.050 Uiso 1 1 calc R
C78 C 0.7249(6) -0.2956(6) 0.4376(3) 0.0410(17) Uani 1 1 d .
H78 H 0.7907 -0.2710 0.4204 0.061 Uiso 1 1 calc R
H78A H 0.6682 -0.2491 0.4255 0.061 Uiso 1 1 calc R
H78B H 0.7098 -0.3640 0.4214 0.061 Uiso 1 1 calc R

loop_
_atom_site_aniso_label
_atom_site_aniso_U_11
_atom_site_aniso_U_22
_atom_site_aniso_U_33
_atom_site_aniso_U_23
_atom_site_aniso_U_13
_atom_site_aniso_U_12
Mo1 0.0262(2) 0.0159(2) 0.0209(2) 0.0031(2) 0.00262(18) 0.0027(2)
Mo2 0.0231(2) 0.0177(2) 0.0221(2) -0.0035(2) 0.00134(17) -0.0027(2)
Si1 0.0241(8) 0.0179(7) 0.0187(7) -0.0002(6) 0.0006(6) 0.0015(6)
Si2 0.0213(8) 0.0190(7) 0.0188(7) -0.0017(6) -0.0006(6) -0.0010(6)
O1 0.037(3) 0.057(4) 0.060(3) 0.023(3) 0.018(2) 0.014(3)
O2 0.126(5) 0.036(3) 0.034(3) -0.002(2) 0.009(3) 0.013(3)
O3 0.025(2) 0.022(2) 0.027(2) 0.0007(16) -0.0029(16) 0.0010(16)
O4 0.028(2) 0.0141(19) 0.028(2) 0.0016(15) -0.0028(17) 0.0001(16)
O5 0.122(6) 0.049(3) 0.026(3) 0.006(2) -0.007(3) 0.010(3)
O6 0.048(3) 0.044(3) 0.048(3) -0.004(2) 0.017(2) -0.020(2)
O7 0.027(2) 0.021(2) 0.027(2) 0.0016(15) 0.0006(16) 0.0006(16)
O8 0.022(2) 0.021(2) 0.023(2) -0.0007(16) -0.0058(16) -0.0003(17)
C1 0.053(4) 0.021(3) 0.034(3) 0.005(3) 0.009(3) 0.008(3)
C2 0.060(5) 0.020(3) 0.033(4) -0.003(3) 0.006(3) 0.000(3)
C3 0.031(3) 0.016(3) 0.015(3) 0.000(2) 0.007(2) 0.000(2)
C4 0.034(3) 0.026(3) 0.024(3) 0.005(2) 0.001(3) -0.003(3)
C5 0.035(3) 0.022(3) 0.051(4) 0.009(3) -0.017(3) -0.003(3)
C6 0.064(6) 0.037(5) 0.140(10) 0.001(5) -0.071(6) -0.005(4)
C7 0.061(5) 0.019(3) 0.040(4) -0.002(3) -0.011(3) -0.009(3)
C8 0.050(5) 0.030(4) 0.109(8) 0.002(4) 0.018(5) -0.014(4)
C9 0.024(3) 0.019(3) 0.020(3) -0.002(2) -0.002(2) 0.002(2)
C10 0.039(3) 0.022(3) 0.019(3) -0.005(2) -0.005(2) 0.005(3)
C11 0.026(3) 0.037(4) 0.024(3) -0.004(3) 0.009(2) 0.004(3)
C12 0.034(3) 0.026(3) 0.034(3) 0.004(3) 0.003(3) -0.008(3)
C13 0.036(4) 0.025(3) 0.035(4) -0.005(3) 0.011(3) 0.000(3)
C14 0.036(3) 0.020(3) 0.029(3) -0.004(3) 0.010(2) 0.002(3)
C15 0.047(4) 0.041(4) 0.059(5) 0.004(4) 0.023(4) -0.008(3)
C16 0.036(3) 0.017(3) 0.017(3) 0.002(2) 0.001(2) 0.005(2)
C17 0.031(3) 0.024(3) 0.022(3) 0.000(2) -0.004(2) 0.001(3)
C18 0.032(3) 0.029(3) 0.037(3) 0.006(3) 0.013(3) 0.007(3)
C19 0.046(4) 0.022(3) 0.027(3) 0.001(2) 0.008(3) 0.002(3)
C20 0.048(4) 0.036(4) 0.024(3) 0.000(3) -0.001(3) 0.002(3)
C21 0.031(3) 0.025(3) 0.034(3) 0.003(3) 0.005(3) 0.002(3)
C22 0.059(5) 0.039(4) 0.025(3) 0.002(3) 0.011(3) 0.011(3)
C23 0.023(3) 0.017(3) 0.024(3) 0.009(2) 0.003(2) 0.006(2)
C24 0.032(3) 0.027(3) 0.029(3) -0.001(2) -0.005(2) 0.004(3)
C25 0.049(4) 0.018(3) 0.027(3) -0.001(2) -0.003(3) 0.001(3)
C26 0.037(3) 0.026(3) 0.025(3) 0.000(2) 0.000(3) 0.005(3)
C27 0.028(3) 0.035(3) 0.036(3) 0.010(3) -0.004(3) 0.007(3)
C28 0.038(4) 0.015(3) 0.037(4) 0.006(2) -0.004(3) 0.000(3)
C29 0.055(5) 0.021(3) 0.052(4) 0.009(3) -0.004(4) 0.013(3)
C30 0.028(3) 0.024(3) 0.036(3) 0.000(3) 0.003(3) 0.003(3)
C31 0.032(3) 0.023(3) 0.024(3) 0.006(2) -0.002(2) 0.003(2)
C32 0.027(3) 0.020(3) 0.037(3) 0.010(3) 0.005(3) 0.007(2)
C33 0.040(4) 0.019(3) 0.036(4) 0.002(3) 0.002(3) 0.015(3)
C34 0.052(4) 0.018(3) 0.034(3) -0.002(3) -0.008(3) 0.006(3)
C35 0.043(4) 0.034(4) 0.050(4) 0.013(3) 0.009(3) -0.002(3)
C36 0.050(4) 0.035(4) 0.033(4) 0.004(3) -0.013(3) 0.010(3)
C37 0.025(3) 0.044(4) 0.058(5) 0.014(3) 0.004(3) 0.004(3)
C38 0.051(4) 0.044(4) 0.041(4) 0.001(3) 0.013(3) 0.021(4)
C39 0.053(5) 0.028(4) 0.061(5) -0.010(3) -0.017(4) 0.007(3)
C40 0.049(4) 0.029(4) 0.043(4) -0.003(3) 0.001(3) 0.009(3)
C41 0.036(3) 0.019(3) 0.030(3) -0.002(2) 0.011(3) -0.017(3)
C42 0.025(3) 0.028(3) 0.013(3) -0.006(2) 0.000(2) -0.001(2)
C43 0.023(3) 0.024(3) 0.024(3) -0.002(2) 0.000(2) 0.000(2)
C44 0.029(3) 0.020(3) 0.034(3) -0.001(2) 0.001(2) 0.004(2)
C45 0.042(4) 0.026(3) 0.041(4) 0.003(3) -0.005(3) 0.006(3)
C46 0.048(4) 0.036(4) 0.049(4) -0.014(3) 0.002(3) 0.019(3)
C47 0.040(4) 0.037(4) 0.050(4) 0.006(3) -0.014(3) 0.005(3)
C48 0.022(3) 0.027(3) 0.021(3) -0.007(2) 0.000(2) 0.000(2)
C49 0.027(3) 0.021(3) 0.030(3) -0.004(3) 0.004(2) -0.004(3)
C50 0.025(3) 0.025(3) 0.037(3) -0.003(3) 0.007(3) -0.001(2)
C51 0.027(3) 0.038(4) 0.029(3) -0.011(3) 0.003(2) 0.006(3)
C52 0.030(3) 0.047(4) 0.021(3) 0.005(3) 0.011(2) 0.003(3)
C53 0.028(3) 0.024(3) 0.018(3) 0.001(2) 0.003(2) -0.002(2)
C54 0.044(4) 0.049(5) 0.058(5) -0.002(4) 0.020(4) 0.015(4)
C55 0.023(3) 0.018(3) 0.021(3) -0.001(2) 0.003(2) 0.000(2)
C56 0.022(3) 0.031(3) 0.028(3) 0.005(2) 0.003(2) 0.001(2)
C57 0.027(3) 0.040(4) 0.027(3) 0.006(3) -0.005(2) -0.001(3)
C58 0.045(4) 0.021(3) 0.017(3) 0.000(2) 0.003(3) -0.004(3)
C59 0.028(3) 0.020(3) 0.031(3) -0.007(2) 0.010(2) 0.003(2)
C60 0.025(3) 0.029(3) 0.024(3) -0.004(2) -0.002(2) 0.001(2)
C61 0.052(4) 0.041(4) 0.020(3) -0.001(3) 0.007(3) -0.005(3)
C62 0.020(3) 0.023(3) 0.022(3) -0.003(2) 0.004(2) 0.003(2)
C63 0.039(4) 0.029(3) 0.023(3) 0.001(2) 0.000(3) -0.005(3)
C64 0.042(4) 0.025(4) 0.044(4) -0.011(3) -0.008(3) -0.005(3)
C65 0.028(3) 0.020(3) 0.042(4) -0.004(3) 0.005(3) 0.002(2)
C66 0.050(4) 0.019(3) 0.037(3) 0.009(3) 0.003(3) -0.007(3)
C67 0.040(4) 0.024(3) 0.033(3) 0.004(3) -0.004(3) -0.003(3)
C68 0.058(5) 0.023(3) 0.061(5) 0.001(3) 0.006(4) -0.007(3)
C69 0.027(3) 0.013(3) 0.056(4) -0.012(3) 0.003(3) -0.004(2)
C70 0.035(3) 0.008(3) 0.049(4) -0.007(3) -0.005(3) -0.002(3)
C71 0.031(3) 0.024(3) 0.030(3) -0.004(3) 0.005(3) -0.008(3)
C72 0.025(3) 0.016(3) 0.040(4) -0.006(2) 0.003(3) -0.006(2)
C73 0.034(3) 0.015(3) 0.037(3) -0.010(2) 0.010(3) -0.003(2)
C74 0.035(4) 0.037(4) 0.093(7) -0.019(4) 0.003(4) 0.005(3)
C75 0.056(5) 0.028(4) 0.061(5) 0.007(3) -0.022(4) -0.005(3)
C76 0.056(4) 0.031(4) 0.028(3) -0.002(3) 0.008(3) -0.020(3)
C77 0.032(3) 0.030(3) 0.039(4) -0.008(3) 0.007(3) -0.007(3)
C78 0.043(4) 0.043(4) 0.037(4) -0.020(3) 0.009(3) -0.018(3)

loop_
_atom_type_symbol
_atom_type_description
_atom_type_scat_dispersion_real
_atom_type_scat_dispersion_imag
_atom_type_scat_source
C C 0.0033 0.0016 'International Tables Vol C Tables 4.2.6.8 and 6.1.1.4'
H H 0.0000 0.0000 'International Tables Vol C Tables 4.2.6.8 and 6.1.1.4'
O O 0.0106 0.0060 'International Tables Vol C Tables 4.2.6.8 and 6.1.1.4'
Si Si 0.0817 0.0704 'International Tables Vol C Tables 4.2.6.8 and 6.1.1.4'
Mo Mo -1.6832 0.6857 'International Tables Vol C Tables 4.2.6.8 and 6.1.1.4'

loop_
_geom_angle_atom_site_label_1
_geom_angle_atom_site_label_2
_geom_angle_atom_site_label_3
_geom_angle
C2 Mo1 C1 74.9(3)
C2 Mo1 O3 130.4(2)
C1 Mo1 O3 88.6(2)
C2 Mo1 C30 101.1(3)
C1 Mo1 C30 88.8(2)
O3 Mo1 C30 125.4(2)
C2 Mo1 C34 136.9(3)
C1 Mo1 C34 96.8(3)
O3 Mo1 C34 90.6(2)
C30 Mo1 C34 35.8(2)
C2 Mo1 C31 85.7(3)
C1 Mo1 C31 115.5(2)
O3 Mo1 C31 142.13(18)
C30 Mo1 C31 35.5(2)
C34 Mo1 C31 59.3(2)
C2 Mo1 C4 87.4(3)
C1 Mo1 C4 120.7(2)
O3 Mo1 C4 61.26(18)
C30 Mo1 C4 150.5(2)
C34 Mo1 C4 130.0(3)
C31 Mo1 C4 119.0(2)
C2 Mo1 C33 141.3(3)
C1 Mo1 C33 131.2(3)
O3 Mo1 C33 83.67(19)
C30 Mo1 C33 58.8(2)
C34 Mo1 C33 35.5(3)
C31 Mo1 C33 58.5(2)
C4 Mo1 C33 97.2(2)
C2 Mo1 C3 101.7(2)
C1 Mo1 C3 94.2(2)
O3 Mo1 C3 32.14(17)
C30 Mo1 C3 157.0(2)
C34 Mo1 C3 121.2(2)
C31 Mo1 C3 150.3(2)
C4 Mo1 C3 34.4(2)
C33 Mo1 C3 103.5(2)
C2 Mo1 C32 106.7(3)
C1 Mo1 C32 147.5(2)
O3 Mo1 C32 111.35(19)
C30 Mo1 C32 58.8(2)
C34 Mo1 C32 59.1(2)
C31 Mo1 C32 35.0(2)
C4 Mo1 C32 91.8(2)
C33 Mo1 C32 35.1(2)
C3 Mo1 C32 116.5(2)
C40 Mo2 C41 76.2(3)
C40 Mo2 O7 134.5(2)
C41 Mo2 O7 90.6(2)
C40 Mo2 C73 83.9(3)
C41 Mo2 C73 105.5(2)
O7 Mo2 C73 141.35(19)
C40 Mo2 C72 94.6(3)
C41 Mo2 C72 141.6(2)
O7 Mo2 C72 119.75(19)
C73 Mo2 C72 36.1(2)
C40 Mo2 C69 110.2(3)
C41 Mo2 C69 88.7(2)
O7 Mo2 C69 112.8(2)
C73 Mo2 C69 35.5(2)
C72 Mo2 C69 59.2(2)
C40 Mo2 C70 142.3(3)
C41 Mo2 C70 107.5(2)
O7 Mo2 C70 83.2(2)
C73 Mo2 C70 58.7(2)
C72 Mo2 C70 58.6(2)
C69 Mo2 C70 34.8(2)
C40 Mo2 C71 128.9(3)
C41 Mo2 C71 142.6(2)
O7 Mo2 C71 87.06(18)
C73 Mo2 C71 58.8(2)
C72 Mo2 C71 34.8(2)
C69 Mo2 C71 58.5(2)
C70 Mo2 C71 35.2(2)
C40 Mo2 C43 86.3(2)
C41 Mo2 C43 117.2(2)
O7 Mo2 C43 61.23(17)
C73 Mo2 C43 132.3(2)
C72 Mo2 C43 98.9(2)
C69 Mo2 C43 152.5(2)
C70 Mo2 C43 121.2(2)
C71 Mo2 C43 94.0(2)
C40 Mo2 C42 104.4(3)
C41 Mo2 C42 92.9(2)
O7 Mo2 C42 31.90(17)
C73 Mo2 C42 161.3(2)
C72 Mo2 C42 125.5(2)
C69 Mo2 C42 144.6(2)
C70 Mo2 C42 112.7(2)
C71 Mo2 C42 104.0(2)
C43 Mo2 C42 34.6(2)
O4 Si1 C9 115.8(2)
O4 Si1 C23 101.8(2)
C9 Si1 C23 110.1(3)
O4 Si1 C16 107.0(2)
C9 Si1 C16 111.5(3)
C23 Si1 C16 110.2(3)
O8 Si2 C62 102.1(2)
O8 Si2 C55 107.4(2)
C62 Si2 C55 111.7(3)
O8 Si2 C48 115.0(2)
C62 Si2 C48 110.2(3)
C55 Si2 C48 110.1(3)
C3 O3 Mo1 83.0(3)
C3 O4 Si1 122.8(4)
C42 O7 Mo2 83.4(3)
C42 O8 Si2 121.6(4)
O1 C1 Mo1 173.0(6)
O2 C2 Mo1 175.5(7)
O3 C3 O4 117.7(5)
O3 C3 C4 118.6(5)
O4 C3 C4 123.5(5)
O3 C3 Mo1 64.9(3)
O4 C3 Mo1 132.5(4)
C4 C3 Mo1 70.7(3)
C3 C4 C5 123.7(6)
C3 C4 Mo1 74.8(3)
C5 C4 Mo1 136.7(4)
C3 C4 H79 105.5
C5 C4 H79 105.5
Mo1 C4 H79 105.5
C7 C5 C8 110.0(6)
C7 C5 C4 114.7(5)
C8 C5 C4 108.2(6)
C7 C5 C6 108.3(6)
C8 C5 C6 109.0(7)
C4 C5 C6 106.5(6)
C5 C6 H6 109.5
C5 C6 H6A 109.5
H6 C6 H6A 109.5
C5 C6 H6B 109.5
H6 C6 H6B 109.5
H6A C6 H6B 109.5
C5 C7 H7 109.5
C5 C7 H7A 109.5
H7 C7 H7A 109.5
C5 C7 H7B 109.5
H7 C7 H7B 109.5
H7A C7 H7B 109.5
C5 C8 H8 109.5
C5 C8 H8A 109.5
H8 C8 H8A 109.5
C5 C8 H8B 109.5
H8 C8 H8B 109.5
H8A C8 H8B 109.5
C10 C9 C14 116.6(5)
C10 C9 Si1 122.5(4)
C14 C9 Si1 120.8(4)
C11 C10 C9 121.7(5)
C11 C10 H10 119.2
C9 C10 H10 119.2
C10 C11 C12 121.2(5)
C10 C11 H11 119.4
C12 C11 H11 119.4
C13 C12 C11 117.8(5)
C13 C12 C15 121.4(6)
C11 C12 C15 120.8(6)
C14 C13 C12 121.6(6)
C14 C13 H13 119.2
C12 C13 H13 119.2
C13 C14 C9 121.1(5)
C13 C14 H14 119.5
C9 C14 H14 119.5
C12 C15 H15 109.5
C12 C15 H15A 109.5
H15 C15 H15A 109.5
C12 C15 H15B 109.5
H15 C15 H15B 109.5
H15A C15 H15B 109.5
C21 C16 C17 117.2(5)
C21 C16 Si1 121.0(5)
C17 C16 Si1 121.4(4)
C18 C17 C16 121.2(6)
C18 C17 H17 119.4
C16 C17 H17 119.4
C17 C18 C19 120.6(6)
C17 C18 H18 119.7
C19 C18 H18 119.7
C18 C19 C20 118.8(6)
C18 C19 C22 119.4(6)
C20 C19 C22 121.8(6)
C21 C20 C19 121.2(6)
C21 C20 H20 119.4
C19 C20 H20 119.4
C20 C21 C16 120.9(6)
C20 C21 H21 119.5
C16 C21 H21 119.5
C19 C22 H22 109.5
C19 C22 H22A 109.5
H22 C22 H22A 109.5
C19 C22 H22B 109.5
H22 C22 H22B 109.5
H22A C22 H22B 109.5
C24 C23 C28 117.6(5)
C24 C23 Si1 123.0(4)
C28 C23 Si1 119.2(5)
C23 C24 C25 121.0(5)
C23 C24 H24 119.5
C25 C24 H24 119.5
C26 C25 C24 120.6(6)
C26 C25 H25 119.7
C24 C25 H25 119.7
C27 C26 C25 118.4(6)
C27 C26 C29 122.3(6)
C25 C26 C29 119.4(6)
C26 C27 C28 122.2(6)
C26 C27 H27 118.9
C28 C27 H27 118.9
C27 C28 C23 120.3(6)
C27 C28 H28 119.9
C23 C28 H28 119.9
C26 C29 H29 109.5
C26 C29 H29A 109.5
H29 C29 H29A 109.5
C26 C29 H29B 109.5
H29 C29 H29B 109.5
H29A C29 H29B 109.5
C34 C30 C31 108.4(6)
C34 C30 C35 125.4(6)
C31 C30 C35 125.9(6)
C34 C30 Mo1 72.1(4)
C31 C30 Mo1 73.5(3)
C35 C30 Mo1 124.4(4)
C30 C31 C32 109.0(5)
C30 C31 C36 126.0(6)
C32 C31 C36 124.4(6)
C30 C31 Mo1 70.9(3)
C32 C31 Mo1 75.7(3)
C36 C31 Mo1 126.8(4)
C31 C32 C33 106.5(5)
C31 C32 C37 126.9(6)
C33 C32 C37 126.2(6)
C31 C32 Mo1 69.4(3)
C33 C32 Mo1 71.4(3)
C37 C32 Mo1 129.8(4)
C34 C33 C32 107.9(6)
C34 C33 C38 126.6(7)
C32 C33 C38 125.5(7)
C34 C33 Mo1 68.9(4)
C32 C33 Mo1 73.5(3)
C38 C33 Mo1 124.4(5)
C30 C34 C33 108.1(6)
C30 C34 C39 127.4(7)
C33 C34 C39 124.4(7)
C30 C34 Mo1 72.1(4)
C33 C34 Mo1 75.6(4)
C39 C34 Mo1 121.7(5)
C30 C35 H35 109.5
C30 C35 H35A 109.5
H35 C35 H35A 109.5
C30 C35 H35B 109.5
H35 C35 H35B 109.5
H35A C35 H35B 109.5
C31 C36 H36 109.5
C31 C36 H36A 109.5
H36 C36 H36A 109.5
C31 C36 H36B 109.5
H36 C36 H36B 109.5
H36A C36 H36B 109.5
C32 C37 H37 109.5
C32 C37 H37A 109.5
H37 C37 H37A 109.5
C32 C37 H37B 109.5
H37 C37 H37B 109.5
H37A C37 H37B 109.5
C33 C38 H38 109.5
C33 C38 H38A 109.5
H38 C38 H38A 109.5
C33 C38 H38B 109.5
H38 C38 H38B 109.5
H38A C38 H38B 109.5
C34 C39 H39 109.5
C34 C39 H39A 109.5
H39 C39 H39A 109.5
C34 C39 H39B 109.5
H39 C39 H39B 109.5
H39A C39 H39B 109.5
O5 C40 Mo2 174.9(7)
O6 C41 Mo2 171.5(5)
O7 C42 O8 119.0(5)
O7 C42 C43 119.0(5)
O8 C42 C43 121.7(5)
O7 C42 Mo2 64.7(3)
O8 C42 Mo2 131.4(4)
C43 C42 Mo2 71.5(3)
C42 C43 C44 124.8(5)
C42 C43 Mo2 73.9(3)
C44 C43 Mo2 134.8(4)
C42 C43 H43 106.1
C44 C43 H43 106.1
Mo2 C43 H43 106.1
C47 C44 C45 110.6(5)
C47 C44 C43 107.9(5)
C45 C44 C43 114.4(5)
C47 C44 C46 108.5(6)
C45 C44 C46 107.8(5)
C43 C44 C46 107.6(5)
C44 C45 H45 109.5
C44 C45 H45A 109.5
H45 C45 H45A 109.5
C44 C45 H45B 109.5
H45 C45 H45B 109.5
H45A C45 H45B 109.5
C44 C46 H46 109.5
C44 C46 H46A 109.5
H46 C46 H46A 109.5
C44 C46 H46B 109.5
H46 C46 H46B 109.5
H46A C46 H46B 109.5
C44 C47 H47 109.5
C44 C47 H47A 109.5
H47 C47 H47A 109.5
C44 C47 H47B 109.5
H47 C47 H47B 109.5
H47A C47 H47B 109.5
C49 C48 C53 117.9(5)
C49 C48 Si2 122.0(4)
C53 C48 Si2 120.1(5)
C50 C49 C48 121.8(5)
C50 C49 H49 119.1
C48 C49 H49 119.1
C49 C50 C51 121.0(6)
C49 C50 H50 119.5
C51 C50 H50 119.5
C50 C51 C52 118.0(5)
C50 C51 C54 121.0(6)
C52 C51 C54 121.1(6)
C53 C52 C51 121.2(5)
C53 C52 H52 119.4
C51 C52 H52 119.4
C52 C53 C48 120.1(6)
C52 C53 H53 119.9
C48 C53 H53 119.9
C51 C54 H54 109.5
C51 C54 H54A 109.5
H54 C54 H54A 109.5
C51 C54 H54B 109.5
H54 C54 H54B 109.5
H54A C54 H54B 109.5
C56 C55 C60 117.0(5)
C56 C55 Si2 122.2(4)
C60 C55 Si2 120.6(4)
C57 C56 C55 122.0(6)
C57 C56 H56 119.0
C55 C56 H56 119.0
C56 C57 C58 121.3(5)
C56 C57 H57 119.3
C58 C57 H57 119.3
C57 C58 C59 118.0(5)
C57 C58 C61 121.8(6)
C59 C58 C61 120.2(6)
C60 C59 C58 120.9(6)
C60 C59 H59 119.6
C58 C59 H59 119.6
C59 C60 C55 120.8(5)
C59 C60 H60 119.6
C55 C60 H60 119.6
C58 C61 H61 109.5
C58 C61 H61A 109.5
H61 C61 H61A 109.5
C58 C61 H61B 109.5
H61 C61 H61B 109.5
H61A C61 H61B 109.5
C67 C62 C63 117.1(5)
C67 C62 Si2 122.5(4)
C63 C62 Si2 120.4(4)
C64 C63 C62 121.7(6)
C64 C63 H63 119.2
C62 C63 H63 119.2
C63 C64 C65 121.4(6)
C63 C64 H64 119.3
C65 C64 H64 119.3
C64 C65 C66 117.7(6)
C64 C65 C68 121.5(6)
C66 C65 C68 120.8(6)
C67 C66 C65 120.6(6)
C67 C66 H66 119.7
C65 C66 H66 119.7
C66 C67 C62 121.5(6)
C66 C67 H67 119.2
C62 C67 H67 119.2
C65 C68 H68 109.5
C65 C68 H68A 109.5
H68 C68 H68A 109.5
C65 C68 H68B 109.5
H68 C68 H68B 109.5
H68A C68 H68B 109.5
C70 C69 C73 107.6(5)
C70 C69 C74 126.6(7)
C73 C69 C74 125.8(7)
C70 C69 Mo2 72.8(3)
C73 C69 Mo2 70.2(3)
C74 C69 Mo2 123.4(4)
C69 C70 C71 108.4(6)
C69 C70 C75 125.8(6)
C71 C70 C75 125.7(7)
C69 C70 Mo2 72.3(4)
C71 C70 Mo2 72.6(4)
C75 C70 Mo2 122.4(4)
C72 C71 C70 108.2(6)
C72 C71 C76 127.3(6)
C70 C71 C76 124.4(6)
C72 C71 Mo2 71.6(3)
C70 C71 Mo2 72.2(4)
C76 C71 Mo2 124.3(4)
C71 C72 C73 107.4(6)
C71 C72 C77 126.3(6)
C73 C72 C77 126.2(6)
C71 C72 Mo2 73.6(3)
C73 C72 Mo2 70.5(3)
C77 C72 Mo2 124.9(4)
C69 C73 C72 108.4(6)
C69 C73 C78 125.4(6)
C72 C73 C78 125.5(6)
C69 C73 Mo2 74.3(3)
C72 C73 Mo2 73.4(3)
C78 C73 Mo2 126.4(4)
C69 C74 H74 109.5
C69 C74 H74A 109.5
H74 C74 H74A 109.5
C69 C74 H74B 109.5
H74 C74 H74B 109.5
H74A C74 H74B 109.5
C70 C75 H75 109.5
C70 C75 H75A 109.5
H75 C75 H75A 109.5
C70 C75 H75B 109.5
H75 C75 H75B 109.5
H75A C75 H75B 109.5
C71 C76 H76 109.5
C71 C76 H76A 109.5
H76 C76 H76A 109.5
C71 C76 H76B 109.5
H76 C76 H76B 109.5
H76A C76 H76B 109.5
C72 C77 H77 109.5
C72 C77 H77A 109.5
H77 C77 H77A 109.5
C72 C77 H77B 109.5
H77 C77 H77B 109.5
H77A C77 H77B 109.5
C73 C78 H78 109.5
C73 C78 H78A 109.5
H78 C78 H78A 109.5
C73 C78 H78B 109.5
H78 C78 H78B 109.5
H78A C78 H78B 109.5

loop_
_geom_bond_atom_site_label_1
_geom_bond_atom_site_label_2
_geom_bond_distance
Mo1 C2 1.934(6)
Mo1 C1 1.955(7)
Mo1 O3 2.186(4)
Mo1 C30 2.303(6)
Mo1 C34 2.303(6)
Mo1 C31 2.336(6)
Mo1 C4 2.343(6)
Mo1 C33 2.390(6)
Mo1 C3 2.396(5)
Mo1 C32 2.419(6)
Mo2 C40 1.962(7)
Mo2 C41 1.963(6)
Mo2 O7 2.185(4)
Mo2 C73 2.302(6)
Mo2 C72 2.339(6)
Mo2 C69 2.356(6)
Mo2 C70 2.362(6)
Mo2 C71 2.366(6)
Mo2 C43 2.370(6)
Mo2 C42 2.402(5)
Si1 O4 1.690(4)
Si1 C9 1.857(6)
Si1 C23 1.862(6)
Si1 C16 1.864(6)
Si2 O8 1.687(4)
Si2 C62 1.862(6)
Si2 C55 1.864(6)
Si2 C48 1.878(6)
O1 C1 1.152(8)
O2 C2 1.163(8)
O3 C3 1.284(7)
O4 C3 1.355(7)
O5 C40 1.145(8)
O6 C41 1.136(7)
O7 C42 1.278(7)
O8 C42 1.333(7)
C3 C4 1.403(9)
C4 C5 1.543(9)
C4 H79 1.0000
C5 C7 1.512(10)
C5 C8 1.514(11)
C5 C6 1.556(9)
C6 H6 0.9800
C6 H6A 0.9800
C6 H6B 0.9800
C7 H7 0.9800
C7 H7A 0.9800
C7 H7B 0.9800
C8 H8 0.9800
C8 H8A 0.9800
C8 H8B 0.9800
C9 C10 1.403(8)
C9 C14 1.409(8)
C10 C11 1.368(9)
C10 H10 0.9500
C11 C12 1.397(9)
C11 H11 0.9500
C12 C13 1.381(9)
C12 C15 1.508(9)
C13 C14 1.378(9)
C13 H13 0.9500
C14 H14 0.9500
C15 H15 0.9800
C15 H15A 0.9800
C15 H15B 0.9800
C16 C21 1.397(8)
C16 C17 1.402(8)
C17 C18 1.378(9)
C17 H17 0.9500
C18 C19 1.379(9)
C18 H18 0.9500
C19 C20 1.380(9)
C19 C22 1.527(8)
C20 C21 1.372(9)
C20 H20 0.9500
C21 H21 0.9500
C22 H22 0.9800
C22 H22A 0.9800
C22 H22B 0.9800
C23 C24 1.383(8)
C23 C28 1.415(8)
C24 C25 1.400(9)
C24 H24 0.9500
C25 C26 1.387(9)
C25 H25 0.9500
C26 C27 1.369(9)
C26 C29 1.524(9)
C27 C28 1.375(9)
C27 H27 0.9500
C28 H28 0.9500
C29 H29 0.9800
C29 H29A 0.9800
C29 H29B 0.9800
C30 C34 1.416(10)
C30 C31 1.416(9)
C30 C35 1.512(9)
C31 C32 1.432(8)
C31 C36 1.500(8)
C32 C33 1.449(10)
C32 C37 1.488(9)
C33 C34 1.434(10)
C33 C38 1.500(10)
C34 C39 1.515(10)
C35 H35 0.9800
C35 H35A 0.9800
C35 H35B 0.9800
C36 H36 0.9800
C36 H36A 0.9800
C36 H36B 0.9800
C37 H37 0.9800
C37 H37A 0.9800
C37 H37B 0.9800
C38 H38 0.9800
C38 H38A 0.9800
C38 H38B 0.9800
C39 H39 0.9800
C39 H39A 0.9800
C39 H39B 0.9800
C42 C43 1.420(8)
C43 C44 1.530(8)
C43 H43 1.0000
C44 C47 1.519(9)
C44 C45 1.524(9)
C44 C46 1.543(9)
C45 H45 0.9800
C45 H45A 0.9800
C45 H45B 0.9800
C46 H46 0.9800
C46 H46A 0.9800
C46 H46B 0.9800
C47 H47 0.9800
C47 H47A 0.9800
C47 H47B 0.9800
C48 C49 1.383(9)
C48 C53 1.390(8)
C49 C50 1.371(8)
C49 H49 0.9500
C50 C51 1.375(9)
C50 H50 0.9500
C51 C52 1.392(10)
C51 C54 1.512(9)
C52 C53 1.389(8)
C52 H52 0.9500
C53 H53 0.9500
C54 H54 0.9800
C54 H54A 0.9800
C54 H54B 0.9800
C55 C56 1.387(8)
C55 C60 1.406(8)
C56 C57 1.363(8)
C56 H56 0.9500
C57 C58 1.378(9)
C57 H57 0.9500
C58 C59 1.394(9)
C58 C61 1.513(8)
C59 C60 1.379(8)
C59 H59 0.9500
C60 H60 0.9500
C61 H61 0.9800
C61 H61A 0.9800
C61 H61B 0.9800
C62 C67 1.392(8)
C62 C63 1.395(8)
C63 C64 1.371(9)
C63 H63 0.9500
C64 C65 1.390(9)
C64 H64 0.9500
C65 C66 1.398(9)
C65 C68 1.501(9)
C66 C67 1.387(9)
C66 H66 0.9500
C67 H67 0.9500
C68 H68 0.9800
C68 H68A 0.9800
C68 H68B 0.9800
C69 C70 1.412(10)
C69 C73 1.419(9)
C69 C74 1.494(9)
C70 C71 1.431(9)
C70 C75 1.496(10)
C71 C72 1.408(9)
C71 C76 1.512(9)
C72 C73 1.438(8)
C72 C77 1.510(9)
C73 C78 1.503(9)
C74 H74 0.9800
C74 H74A 0.9800
C74 H74B 0.9800
C75 H75 0.9800
C75 H75A 0.9800
C75 H75B 0.9800
C76 H76 0.9800
C76 H76A 0.9800
C76 H76B 0.9800
C77 H77 0.9800
C77 H77A 0.9800
C77 H77B 0.9800
C78 H78 0.9800
C78 H78A 0.9800
C78 H78B 0.9800

loop_
_geom_torsion_atom_site_label_1
_geom_torsion_atom_site_label_2
_geom_torsion_atom_site_label_3
_geom_torsion_atom_site_label_4
_geom_torsion
C2 Mo1 O3 C3 -31.4(5)
C1 Mo1 O3 C3 -100.1(4)
C30 Mo1 O3 C3 172.3(3)
C34 Mo1 O3 C3 163.1(4)
C31 Mo1 O3 C3 127.7(4)
C4 Mo1 O3 C3 26.4(3)
C33 Mo1 O3 C3 128.2(4)
C32 Mo1 O3 C3 106.2(3)
C9 Si1 O4 C3 -61.2(5)
C23 Si1 O4 C3 179.4(4)
C16 Si1 O4 C3 63.7(5)
C40 Mo2 O7 C42 23.5(5)
C41 Mo2 O7 C42 94.5(4)
C73 Mo2 O7 C42 -149.4(4)
C72 Mo2 O7 C42 -110.3(4)
C69 Mo2 O7 C42 -176.7(3)
C70 Mo2 O7 C42 -157.9(4)
C71 Mo2 O7 C42 -122.8(4)
C43 Mo2 O7 C42 -26.6(3)
C62 Si2 O8 C42 176.2(4)
C55 Si2 O8 C42 -66.2(5)
C48 Si2 O8 C42 56.8(5)
Mo1 O3 C3 O4 126.6(4)
Mo1 O3 C3 C4 -47.9(5)
Si1 O4 C3 O3 16.0(7)
Si1 O4 C3 C4 -169.8(4)
Si1 O4 C3 Mo1 96.3(5)
C2 Mo1 C3 O3 156.1(4)
C1 Mo1 C3 O3 80.7(4)
C30 Mo1 C3 O3 -16.2(7)
C34 Mo1 C3 O3 -19.9(4)
C31 Mo1 C3 O3 -101.8(5)
C4 Mo1 C3 O3 -136.4(5)
C33 Mo1 C3 O3 -53.5(4)
C32 Mo1 C3 O3 -88.3(4)
C2 Mo1 C3 O4 50.7(6)
C1 Mo1 C3 O4 -24.8(5)
O3 Mo1 C3 O4 -105.4(6)
C30 Mo1 C3 O4 -121.6(6)
C34 Mo1 C3 O4 -125.3(5)
C31 Mo1 C3 O4 152.7(5)
C4 Mo1 C3 O4 118.2(7)
C33 Mo1 C3 O4 -158.9(5)
C32 Mo1 C3 O4 166.3(5)
C2 Mo1 C3 C4 -67.5(4)
C1 Mo1 C3 C4 -142.9(4)
O3 Mo1 C3 C4 136.4(5)
C30 Mo1 C3 C4 120.2(6)
C34 Mo1 C3 C4 116.5(4)
C31 Mo1 C3 C4 34.6(6)
C33 Mo1 C3 C4 82.9(4)
C32 Mo1 C3 C4 48.1(4)
O3 C3 C4 C5 -178.2(5)
O4 C3 C4 C5 7.7(9)
Mo1 C3 C4 C5 136.5(6)
O3 C3 C4 Mo1 45.3(5)
O4 C3 C4 Mo1 -128.8(5)
C2 Mo1 C4 C3 115.1(4)
C1 Mo1 C4 C3 44.4(4)
O3 Mo1 C4 C3 -24.7(3)
C30 Mo1 C4 C3 -136.6(4)
C34 Mo1 C4 C3 -88.4(4)
C31 Mo1 C4 C3 -161.2(3)
C33 Mo1 C4 C3 -103.4(4)
C32 Mo1 C4 C3 -138.2(4)
C2 Mo1 C4 C5 -8.3(7)
C1 Mo1 C4 C5 -79.1(7)
O3 Mo1 C4 C5 -148.2(7)
C30 Mo1 C4 C5 99.9(7)
C34 Mo1 C4 C5 148.2(6)
C31 Mo1 C4 C5 75.3(7)
C33 Mo1 C4 C5 133.1(7)
C3 Mo1 C4 C5 -123.5(8)
C32 Mo1 C4 C5 98.3(6)
C3 C4 C5 C7 -53.4(8)
Mo1 C4 C5 C7 51.1(8)
C3 C4 C5 C8 69.8(8)
Mo1 C4 C5 C8 174.3(6)
C3 C4 C5 C6 -173.1(7)
Mo1 C4 C5 C6 -68.7(9)
O4 Si1 C9 C10 -91.2(5)
C23 Si1 C9 C10 23.6(5)
C16 Si1 C9 C10 146.2(5)
O4 Si1 C9 C14 88.5(5)
C23 Si1 C9 C14 -156.8(5)
C16 Si1 C9 C14 -34.1(5)
C14 C9 C10 C11 -1.4(8)
Si1 C9 C10 C11 178.3(5)
C9 C10 C11 C12 -0.4(9)
C10 C11 C12 C13 2.3(10)
C10 C11 C12 C15 -177.7(6)
C11 C12 C13 C14 -2.2(10)
C15 C12 C13 C14 177.7(7)
C12 C13 C14 C9 0.4(10)
C10 C9 C14 C13 1.4(9)
Si1 C9 C14 C13 -178.3(5)
O4 Si1 C16 C21 -167.7(5)
C9 Si1 C16 C21 -40.2(5)
C23 Si1 C16 C21 82.4(5)
O4 Si1 C16 C17 19.4(5)
C9 Si1 C16 C17 146.9(5)
C23 Si1 C16 C17 -90.5(5)
C21 C16 C17 C18 0.5(9)
Si1 C16 C17 C18 173.7(5)
C16 C17 C18 C19 -0.5(9)
C17 C18 C19 C20 1.1(10)
C17 C18 C19 C22 -177.7(6)
C18 C19 C20 C21 -1.9(10)
C22 C19 C20 C21 176.9(6)
C19 C20 C21 C16 2.0(10)
C17 C16 C21 C20 -1.3(9)
Si1 C16 C21 C20 -174.5(5)
O4 Si1 C23 C24 -8.3(6)
C9 Si1 C23 C24 -131.6(5)
C16 Si1 C23 C24 105.0(5)
O4 Si1 C23 C28 175.7(5)
C9 Si1 C23 C28 52.4(5)
C16 Si1 C23 C28 -71.0(5)
C28 C23 C24 C25 -1.6(9)
Si1 C23 C24 C25 -177.7(5)
C23 C24 C25 C26 1.4(9)
C24 C25 C26 C27 -0.2(9)
C24 C25 C26 C29 177.9(6)
C25 C26 C27 C28 -0.6(10)
C29 C26 C27 C28 -178.6(7)
C26 C27 C28 C23 0.3(10)
C24 C23 C28 C27 0.8(9)
Si1 C23 C28 C27 177.0(5)
C2 Mo1 C30 C34 -177.8(4)
C1 Mo1 C30 C34 -103.4(4)
O3 Mo1 C30 C34 -16.0(5)
C31 Mo1 C30 C34 116.2(6)
C4 Mo1 C30 C34 77.4(6)
C33 Mo1 C30 C34 38.0(4)
C3 Mo1 C30 C34 -5.5(8)
C32 Mo1 C30 C34 79.3(4)
C2 Mo1 C30 C31 66.0(4)
C1 Mo1 C30 C31 140.4(4)
O3 Mo1 C30 C31 -132.2(3)
C34 Mo1 C30 C31 -116.2(6)
C4 Mo1 C30 C31 -38.8(6)
C33 Mo1 C30 C31 -78.2(4)
C3 Mo1 C30 C31 -121.7(5)
C32 Mo1 C30 C31 -36.9(4)
C2 Mo1 C30 C35 -56.6(6)
C1 Mo1 C30 C35 17.7(6)
O3 Mo1 C30 C35 105.2(6)
C34 Mo1 C30 C35 121.2(8)
C31 Mo1 C30 C35 -122.6(7)
C4 Mo1 C30 C35 -161.4(5)
C33 Mo1 C30 C35 159.2(7)
C3 Mo1 C30 C35 115.7(7)
C32 Mo1 C30 C35 -159.6(7)
C34 C30 C31 C32 2.5(7)
C35 C30 C31 C32 -172.5(6)
Mo1 C30 C31 C32 66.6(4)
C34 C30 C31 C36 173.7(6)
C35 C30 C31 C36 -1.3(10)
Mo1 C30 C31 C36 -122.2(6)
C34 C30 C31 Mo1 -64.1(4)
C35 C30 C31 Mo1 120.9(6)
C2 Mo1 C31 C30 -116.0(4)
C1 Mo1 C31 C30 -44.9(4)
O3 Mo1 C31 C30 79.8(5)
C34 Mo1 C31 C30 37.6(4)
C4 Mo1 C31 C30 159.4(4)
C33 Mo1 C31 C30 79.3(4)
C3 Mo1 C31 C30 137.8(4)
C32 Mo1 C31 C30 116.4(5)
C2 Mo1 C31 C32 127.6(4)
C1 Mo1 C31 C32 -161.3(4)
O3 Mo1 C31 C32 -36.6(5)
C30 Mo1 C31 C32 -116.4(5)
C34 Mo1 C31 C32 -78.8(4)
C4 Mo1 C31 C32 43.0(4)
C33 Mo1 C31 C32 -37.1(4)
C3 Mo1 C31 C32 21.4(6)
C2 Mo1 C31 C36 5.2(6)
C1 Mo1 C31 C36 76.2(6)
O3 Mo1 C31 C36 -159.0(5)
C30 Mo1 C31 C36 121.2(7)
C34 Mo1 C31 C36 158.8(6)
C4 Mo1 C31 C36 -79.5(6)
C33 Mo1 C31 C36 -159.5(6)
C3 Mo1 C31 C36 -101.0(6)
C32 Mo1 C31 C36 -122.4(7)
C30 C31 C32 C33 -1.5(7)
C36 C31 C32 C33 -172.8(6)
Mo1 C31 C32 C33 62.1(4)
C30 C31 C32 C37 171.5(6)
C36 C31 C32 C37 0.1(10)
Mo1 C31 C32 C37 -125.0(6)
C30 C31 C32 Mo1 -63.6(4)
C36 C31 C32 Mo1 125.1(6)
C2 Mo1 C32 C31 -55.6(4)
C1 Mo1 C32 C31 32.5(6)
O3 Mo1 C32 C31 156.9(3)
C30 Mo1 C32 C31 37.5(4)
C34 Mo1 C32 C31 79.6(4)
C4 Mo1 C32 C31 -143.4(4)
C33 Mo1 C32 C31 116.6(5)
C3 Mo1 C32 C31 -168.3(3)
C2 Mo1 C32 C33 -172.2(4)
C1 Mo1 C32 C33 -84.1(6)
O3 Mo1 C32 C33 40.3(4)
C30 Mo1 C32 C33 -79.1(4)
C34 Mo1 C32 C33 -37.0(4)
C31 Mo1 C32 C33 -116.6(5)
C4 Mo1 C32 C33 100.0(4)
C3 Mo1 C32 C33 75.1(4)
C2 Mo1 C32 C37 65.8(7)
C1 Mo1 C32 C37 153.9(6)
O3 Mo1 C32 C37 -81.7(6)
C30 Mo1 C32 C37 158.9(7)
C34 Mo1 C32 C37 -159.0(7)
C31 Mo1 C32 C37 121.4(8)
C4 Mo1 C32 C37 -22.0(6)
C33 Mo1 C32 C37 -122.0(8)
C3 Mo1 C32 C37 -46.9(7)
C31 C32 C33 C34 -0.1(7)
C37 C32 C33 C34 -173.1(6)
Mo1 C32 C33 C34 60.7(4)
C31 C32 C33 C38 178.3(6)
C37 C32 C33 C38 5.4(10)
Mo1 C32 C33 C38 -120.9(6)
C31 C32 C33 Mo1 -60.8(4)
C37 C32 C33 Mo1 126.2(6)
C2 Mo1 C33 C34 -105.1(5)
C1 Mo1 C33 C34 17.5(5)
O3 Mo1 C33 C34 100.1(4)
C30 Mo1 C33 C34 -38.3(4)
C31 Mo1 C33 C34 -80.2(4)
C4 Mo1 C33 C34 160.0(4)
C3 Mo1 C33 C34 125.6(4)
C32 Mo1 C33 C34 -117.2(5)
C2 Mo1 C33 C32 12.1(6)
C1 Mo1 C33 C32 134.7(4)
O3 Mo1 C33 C32 -142.7(4)
C30 Mo1 C33 C32 78.9(4)
C34 Mo1 C33 C32 117.2(5)
C31 Mo1 C33 C32 37.0(3)
C4 Mo1 C33 C32 -82.8(4)
C3 Mo1 C33 C32 -117.2(4)
C2 Mo1 C33 C38 134.2(6)
C1 Mo1 C33 C38 -103.2(7)
O3 Mo1 C33 C38 -20.6(6)
C30 Mo1 C33 C38 -159.0(7)
C34 Mo1 C33 C38 -120.7(8)
C31 Mo1 C33 C38 159.1(7)
C4 Mo1 C33 C38 39.3(6)
C3 Mo1 C33 C38 4.9(7)
C32 Mo1 C33 C38 122.1(8)
C31 C30 C34 C33 -2.5(7)
C35 C30 C34 C33 172.5(6)
Mo1 C30 C34 C33 -67.6(4)
C31 C30 C34 C39 -178.3(6)
C35 C30 C34 C39 -3.3(11)
Mo1 C30 C34 C39 116.6(7)
C31 C30 C34 Mo1 65.1(4)
C35 C30 C34 Mo1 -119.9(6)
C32 C33 C34 C30 1.6(7)
C38 C33 C34 C30 -176.8(6)
Mo1 C33 C34 C30 65.3(4)
C32 C33 C34 C39 177.5(6)
C38 C33 C34 C39 -0.9(11)
Mo1 C33 C34 C39 -118.8(6)
C32 C33 C34 Mo1 -63.7(4)
C38 C33 C34 Mo1 117.9(7)
C2 Mo1 C34 C30 3.2(6)
C1 Mo1 C34 C30 78.3(4)
O3 Mo1 C34 C30 167.0(4)
C31 Mo1 C34 C30 -37.3(4)
C4 Mo1 C34 C30 -141.2(4)
C33 Mo1 C34 C30 -114.8(6)
C3 Mo1 C34 C30 177.5(4)
C32 Mo1 C34 C30 -78.3(4)
C2 Mo1 C34 C33 118.0(5)
C1 Mo1 C34 C33 -166.8(4)
O3 Mo1 C34 C33 -78.1(4)
C30 Mo1 C34 C33 114.8(6)
C31 Mo1 C34 C33 77.5(4)
C4 Mo1 C34 C33 -26.3(5)
C3 Mo1 C34 C33 -67.7(4)
C32 Mo1 C34 C33 36.6(4)
C2 Mo1 C34 C39 -120.2(6)
C1 Mo1 C34 C39 -45.0(6)
O3 Mo1 C34 C39 43.7(6)
C30 Mo1 C34 C39 -123.4(8)
C31 Mo1 C34 C39 -160.7(7)
C4 Mo1 C34 C39 95.5(7)
C33 Mo1 C34 C39 121.8(8)
C3 Mo1 C34 C39 54.1(7)
C32 Mo1 C34 C39 158.3(7)
Mo2 O7 C42 O8 -125.0(5)
Mo2 O7 C42 C43 48.4(5)
Si2 O8 C42 O7 -16.8(7)
Si2 O8 C42 C43 169.9(4)
Si2 O8 C42 Mo2 -97.4(5)
C40 Mo2 C42 O7 -163.0(4)
C41 Mo2 C42 O7 -86.5(4)
C73 Mo2 C42 O7 82.2(7)
C72 Mo2 C42 O7 90.5(4)
C69 Mo2 C42 O7 5.3(5)
C70 Mo2 C42 O7 23.8(4)
C71 Mo2 C42 O7 59.9(4)
C43 Mo2 C42 O7 136.4(5)
C40 Mo2 C42 O8 -55.7(6)
C41 Mo2 C42 O8 20.8(5)
O7 Mo2 C42 O8 107.3(6)
C73 Mo2 C42 O8 -170.5(6)
C72 Mo2 C42 O8 -162.2(5)
C69 Mo2 C42 O8 112.6(5)
C70 Mo2 C42 O8 131.1(5)
C71 Mo2 C42 O8 167.2(5)
C43 Mo2 C42 O8 -116.3(7)
C40 Mo2 C42 C43 60.7(4)
C41 Mo2 C42 C43 137.2(4)
O7 Mo2 C42 C43 -136.4(5)
C73 Mo2 C42 C43 -54.2(8)
C72 Mo2 C42 C43 -45.9(4)
C69 Mo2 C42 C43 -131.0(4)
C70 Mo2 C42 C43 -112.5(4)
C71 Mo2 C42 C43 -76.5(4)
O7 C42 C43 C44 -179.3(5)
O8 C42 C43 C44 -6.1(9)
Mo2 C42 C43 C44 -133.8(6)
O7 C42 C43 Mo2 -45.5(5)
O8 C42 C43 Mo2 127.8(5)
C40 Mo2 C43 C42 -122.2(4)
C41 Mo2 C43 C42 -49.8(4)
O7 Mo2 C43 C42 24.6(3)
C73 Mo2 C43 C42 159.4(3)
C72 Mo2 C43 C42 143.7(4)
C69 Mo2 C43 C42 109.0(5)
C70 Mo2 C43 C42 85.2(4)
C71 Mo2 C43 C42 109.0(4)
C40 Mo2 C43 C44 1.3(6)
C41 Mo2 C43 C44 73.7(6)
O7 Mo2 C43 C44 148.0(6)
C73 Mo2 C43 C44 -77.1(6)
C72 Mo2 C43 C44 -92.8(6)
C69 Mo2 C43 C44 -127.5(6)
C70 Mo2 C43 C44 -151.4(5)
C71 Mo2 C43 C44 -127.5(6)
C42 Mo2 C43 C44 123.5(7)
C42 C43 C44 C47 175.9(6)
Mo2 C43 C44 C47 73.5(7)
C42 C43 C44 C45 52.5(8)
Mo2 C43 C44 C45 -49.9(8)
C42 C43 C44 C46 -67.2(7)
Mo2 C43 C44 C46 -169.6(5)
O8 Si2 C48 C49 -86.9(5)
C62 Si2 C48 C49 158.3(5)
C55 Si2 C48 C49 34.6(6)
O8 Si2 C48 C53 95.1(5)
C62 Si2 C48 C53 -19.6(5)
C55 Si2 C48 C53 -143.4(5)
C53 C48 C49 C50 -2.4(9)
Si2 C48 C49 C50 179.6(5)
C48 C49 C50 C51 0.2(9)
C49 C50 C51 C52 1.1(9)
C49 C50 C51 C54 -179.6(6)
C50 C51 C52 C53 -0.1(9)
C54 C51 C52 C53 -179.5(6)
C51 C52 C53 C48 -2.1(9)
C49 C48 C53 C52 3.3(8)
Si2 C48 C53 C52 -178.7(5)
O8 Si2 C55 C56 163.3(5)
C62 Si2 C55 C56 -85.5(5)
C48 Si2 C55 C56 37.3(6)
O8 Si2 C55 C60 -21.9(5)
C62 Si2 C55 C60 89.3(5)
C48 Si2 C55 C60 -147.9(5)
C60 C55 C56 C57 -0.5(9)
Si2 C55 C56 C57 174.4(5)
C55 C56 C57 C58 0.0(10)
C56 C57 C58 C59 0.6(9)
C56 C57 C58 C61 -178.5(6)
C57 C58 C59 C60 -0.7(9)
C61 C58 C59 C60 178.5(6)
C58 C59 C60 C55 0.2(9)
C56 C55 C60 C59 0.4(8)
Si2 C55 C60 C59 -174.6(5)
O8 Si2 C62 C67 -31.4(5)
C55 Si2 C62 C67 -146.0(5)
C48 Si2 C62 C67 91.3(5)
O8 Si2 C62 C63 151.1(5)
C55 Si2 C62 C63 36.6(5)
C48 Si2 C62 C63 -86.2(5)
C67 C62 C63 C64 -0.8(9)
Si2 C62 C63 C64 176.8(5)
C62 C63 C64 C65 -0.3(10)
C63 C64 C65 C66 0.7(10)
C63 C64 C65 C68 -178.3(7)
C64 C65 C66 C67 -0.1(9)
C68 C65 C66 C67 179.0(6)
C65 C66 C67 C62 -1.0(10)
C63 C62 C67 C66 1.4(9)
Si2 C62 C67 C66 -176.2(5)
C40 Mo2 C69 C70 -161.3(4)
C41 Mo2 C69 C70 124.0(4)
O7 Mo2 C69 C70 33.9(4)
C73 Mo2 C69 C70 -116.6(5)
C72 Mo2 C69 C70 -78.2(4)
C71 Mo2 C69 C70 -37.3(4)
C43 Mo2 C69 C70 -37.3(7)
C42 Mo2 C69 C70 30.8(5)
C40 Mo2 C69 C73 -44.7(5)
C41 Mo2 C69 C73 -119.4(4)
O7 Mo2 C69 C73 150.5(3)
C72 Mo2 C69 C73 38.4(4)
C70 Mo2 C69 C73 116.6(5)
C71 Mo2 C69 C73 79.3(4)
C43 Mo2 C69 C73 79.3(6)
C42 Mo2 C69 C73 147.4(4)
C40 Mo2 C69 C74 75.8(7)
C41 Mo2 C69 C74 1.1(6)
O7 Mo2 C69 C74 -89.0(6)
C73 Mo2 C69 C74 120.5(8)
C72 Mo2 C69 C74 158.9(7)
C70 Mo2 C69 C74 -122.9(8)
C71 Mo2 C69 C74 -160.2(7)
C43 Mo2 C69 C74 -160.2(6)
C42 Mo2 C69 C74 -92.1(7)
C73 C69 C70 C71 2.1(7)
C74 C69 C70 C71 -176.8(6)
Mo2 C69 C70 C71 64.1(4)
C73 C69 C70 C75 -179.6(6)
C74 C69 C70 C75 1.5(10)
Mo2 C69 C70 C75 -117.7(6)
C73 C69 C70 Mo2 -62.0(4)
C74 C69 C70 Mo2 119.2(6)
C40 Mo2 C70 C69 29.5(6)
C41 Mo2 C70 C69 -60.4(4)
O7 Mo2 C70 C69 -148.8(4)
C73 Mo2 C70 C69 37.4(4)
C72 Mo2 C70 C69 80.0(4)
C71 Mo2 C70 C69 116.6(5)
C43 Mo2 C70 C69 160.9(3)
C42 Mo2 C70 C69 -161.2(3)
C40 Mo2 C70 C71 -87.0(6)
C41 Mo2 C70 C71 -177.0(4)
O7 Mo2 C70 C71 94.6(4)
C73 Mo2 C70 C71 -79.2(4)
C72 Mo2 C70 C71 -36.6(3)
C69 Mo2 C70 C71 -116.6(5)
C43 Mo2 C70 C71 44.3(4)
C42 Mo2 C70 C71 82.2(4)
C40 Mo2 C70 C75 151.3(6)
C41 Mo2 C70 C75 61.3(7)
O7 Mo2 C70 C75 -27.1(6)
C73 Mo2 C70 C75 159.1(7)
C72 Mo2 C70 C75 -158.3(7)
C69 Mo2 C70 C75 121.7(7)
C71 Mo2 C70 C75 -121.7(8)
C43 Mo2 C70 C75 -77.4(6)
C42 Mo2 C70 C75 -39.5(7)
C69 C70 C71 C72 -1.0(7)
C75 C70 C71 C72 -179.3(6)
Mo2 C70 C71 C72 62.9(4)
C69 C70 C71 C76 176.2(6)
C75 C70 C71 C76 -2.0(10)
Mo2 C70 C71 C76 -119.8(6)
C69 C70 C71 Mo2 -63.9(4)
C75 C70 C71 Mo2 117.8(6)
C40 Mo2 C71 C72 11.4(5)
C41 Mo2 C71 C72 -112.2(5)
O7 Mo2 C71 C72 160.7(4)
C73 Mo2 C71 C72 -38.3(4)
C69 Mo2 C71 C72 -80.1(4)
C70 Mo2 C71 C72 -116.9(5)
C43 Mo2 C71 C72 99.9(4)
C42 Mo2 C71 C72 133.5(4)
C40 Mo2 C71 C70 128.3(4)
C41 Mo2 C71 C70 4.8(6)
O7 Mo2 C71 C70 -82.3(4)
C73 Mo2 C71 C70 78.6(4)
C72 Mo2 C71 C70 116.9(5)
C69 Mo2 C71 C70 36.8(4)
C43 Mo2 C71 C70 -143.2(4)
C42 Mo2 C71 C70 -109.6(4)
C40 Mo2 C71 C76 -111.7(6)
C41 Mo2 C71 C76 124.8(6)
O7 Mo2 C71 C76 37.7(6)
C73 Mo2 C71 C76 -161.4(7)
C72 Mo2 C71 C76 -123.0(7)
C69 Mo2 C71 C76 156.8(7)
C70 Mo2 C71 C76 120.0(7)
C43 Mo2 C71 C76 -23.2(6)
C42 Mo2 C71 C76 10.5(6)
C70 C71 C72 C73 -0.4(7)
C76 C71 C72 C73 -177.6(6)
Mo2 C71 C72 C73 62.9(4)
C70 C71 C72 C77 175.0(6)
C76 C71 C72 C77 -2.1(10)
Mo2 C71 C72 C77 -121.6(6)
C70 C71 C72 Mo2 -63.3(4)
C76 C71 C72 Mo2 119.5(6)
C40 Mo2 C72 C71 -171.1(4)
C41 Mo2 C72 C71 115.3(5)
O7 Mo2 C72 C71 -22.3(4)
C73 Mo2 C72 C71 115.7(5)
C69 Mo2 C72 C71 78.0(4)
C70 Mo2 C72 C71 37.1(4)
C43 Mo2 C72 C71 -84.2(4)
C42 Mo2 C72 C71 -59.8(4)
C40 Mo2 C72 C73 73.2(4)
C41 Mo2 C72 C73 -0.4(6)
O7 Mo2 C72 C73 -138.0(3)
C69 Mo2 C72 C73 -37.7(4)
C70 Mo2 C72 C73 -78.6(4)
C71 Mo2 C72 C73 -115.7(5)
C43 Mo2 C72 C73 160.1(4)
C42 Mo2 C72 C73 -175.5(3)
C40 Mo2 C72 C77 -48.0(6)
C41 Mo2 C72 C77 -121.5(6)
O7 Mo2 C72 C77 100.9(5)
C73 Mo2 C72 C77 -121.1(7)
C69 Mo2 C72 C77 -158.8(6)
C70 Mo2 C72 C77 160.2(6)
C71 Mo2 C72 C77 123.2(7)
C43 Mo2 C72 C77 39.0(6)
C42 Mo2 C72 C77 63.4(6)
C70 C69 C73 C72 -2.4(6)
C74 C69 C73 C72 176.5(6)
Mo2 C69 C73 C72 -66.0(4)
C70 C69 C73 C78 -172.6(6)
C74 C69 C73 C78 6.3(10)
Mo2 C69 C73 C78 123.8(6)
C70 C69 C73 Mo2 63.7(4)
C74 C69 C73 Mo2 -117.4(6)
C71 C72 C73 C69 1.7(7)
C77 C72 C73 C69 -173.8(6)
Mo2 C72 C73 C69 66.7(4)
C71 C72 C73 C78 171.9(6)
C77 C72 C73 C78 -3.6(10)
Mo2 C72 C73 C78 -123.1(6)
C71 C72 C73 Mo2 -64.9(4)
C77 C72 C73 Mo2 119.6(6)
C40 Mo2 C73 C69 138.4(4)
C41 Mo2 C73 C69 64.6(4)
O7 Mo2 C73 C69 -46.7(5)
C72 Mo2 C73 C69 -115.2(5)
C70 Mo2 C73 C69 -36.7(4)
C71 Mo2 C73 C69 -78.2(4)
C43 Mo2 C73 C69 -142.2(4)
C42 Mo2 C73 C69 -103.6(7)
C40 Mo2 C73 C72 -106.4(4)
C41 Mo2 C73 C72 179.8(4)
O7 Mo2 C73 C72 68.5(5)
C69 Mo2 C73 C72 115.2(5)
C70 Mo2 C73 C72 78.4(4)
C71 Mo2 C73 C72 37.0(4)
C43 Mo2 C73 C72 -27.0(5)
C42 Mo2 C73 C72 11.5(9)
C40 Mo2 C73 C78 15.7(6)
C41 Mo2 C73 C78 -58.1(6)
O7 Mo2 C73 C78 -169.4(5)
C72 Mo2 C73 C78 122.1(7)
C69 Mo2 C73 C78 -122.7(7)
C70 Mo2 C73 C78 -159.4(7)
C71 Mo2 C73 C78 159.1(7)
C43 Mo2 C73 C78 95.1(6)
C42 Mo2 C73 C78 133.7(7)
